data_2207239
loop_
_publ_author_name
'Tian, Guang-Ru'
'Zhang, Ru-Fen'
'Ma, Chun-Lin'
'Ng, Seik Weng'

_publ_section_title
;
 Bis(3-hydroxypyridine-2-carboxylato)dimethyltin(IV)
;
_journal_coeditor_code HB6285
_journal_issue 11
_journal_name_full 'Acta Crystallographica Section E'
_journal_page_first m2276
_journal_page_last m2277
_journal_paper_doi 10.1107/S1600536805032277
_journal_volume 61
_journal_year 2005
_chemical_formula_iupac '[Sn (C H3)2 (C6 H4 N O3)2]'
_chemical_formula_moiety 'C14 H14 N2 O6 Sn'
_chemical_formula_structural 'Sn, 2C H3, 2C6 H4 N O3'
_chemical_formula_sum 'C14 H14 N2 O6 Sn'
_chemical_formula_weight 424.96
_chemical_name_systematic
;
Bis(3-hydroxypyridine-2-carboxylato)dimethyltin(IV)
;
_space_group_IT_number 15
_symmetry_cell_setting monoclinic
_symmetry_space_group_name_Hall '-C 2yc'
_symmetry_space_group_name_H-M 'C 1 2/c 1'
_atom_sites_solution_hydrogens geom
_atom_sites_solution_primary direct
_atom_sites_solution_secondary difmap
_audit_creation_method SHELXL-97
_cell_angle_alpha 90.00
_cell_angle_beta 107.7830(10)
_cell_angle_gamma 90.00
_cell_formula_units_Z 4
_cell_length_a 9.2280(10)
_cell_length_b 13.363(2)
_cell_length_c 13.222(2)
_cell_measurement_reflns_used 3129
_cell_measurement_temperature 295(2)
_cell_measurement_theta_max 28.3
_cell_measurement_theta_min 2.7
_cell_volume 1552.6(4)
_computing_cell_refinement 'SAINT (Bruker, 1996)'
_computing_data_collection 'SMART (Bruker, 1996)'
_computing_data_reduction SAINT
_computing_molecular_graphics 'ORTEPII (Johnson, 1976)'
_computing_publication_material SHELXL97
_computing_structure_refinement 'SHELXL97 (Sheldrick, 1997)'
_computing_structure_solution 'SHELXS97 (Sheldrick, 1997)'
_diffrn_ambient_temperature 295(2)
_diffrn_measured_fraction_theta_full 0.99
_diffrn_measured_fraction_theta_max 0.99
_diffrn_measurement_device_type 'Bruker SMART area-detector'
_diffrn_measurement_method '\f and \w'
_diffrn_radiation_monochromator graphite
_diffrn_radiation_source 'fine-focus sealed tube'
_diffrn_radiation_type MoK\a
_diffrn_radiation_wavelength 0.71073
_diffrn_reflns_av_R_equivalents 0.039
_diffrn_reflns_av_sigmaI/netI 0.044
_diffrn_reflns_limit_h_max 11
_diffrn_reflns_limit_h_min -11
_diffrn_reflns_limit_k_max 17
_diffrn_reflns_limit_k_min -11
_diffrn_reflns_limit_l_max 17
_diffrn_reflns_limit_l_min -14
_diffrn_reflns_number 4512
_diffrn_reflns_theta_full 27.5
_diffrn_reflns_theta_max 27.5
_diffrn_reflns_theta_min 2.8
_diffrn_standards_decay_% 0
_diffrn_standards_interval_count 0
_diffrn_standards_interval_time 0
_diffrn_standards_number 0
_exptl_absorpt_coefficient_mu 1.678
_exptl_absorpt_correction_T_max 0.699
_exptl_absorpt_correction_T_min 0.416
_exptl_absorpt_correction_type multi-scan
_exptl_absorpt_process_details '(SADABS; Sheldrick, 1996)'
_exptl_crystal_colour Colorless
_exptl_crystal_density_diffrn 1.818
_exptl_crystal_density_method 'not measured'
_exptl_crystal_description Block
_exptl_crystal_F_000 840
_exptl_crystal_size_max 0.45
_exptl_crystal_size_mid 0.27
_exptl_crystal_size_min 0.23
_refine_diff_density_max 1.25
_refine_diff_density_min -0.82
_refine_ls_extinction_method none
_refine_ls_goodness_of_fit_ref 1.06
_refine_ls_hydrogen_treatment refall
_refine_ls_matrix_type full
_refine_ls_number_parameters 133
_refine_ls_number_reflns 1783
_refine_ls_number_restraints 10
_refine_ls_restrained_S_all 1.06
_refine_ls_R_factor_all 0.041
_refine_ls_R_factor_gt 0.034
_refine_ls_shift/su_max 0.001
_refine_ls_shift/su_mean 0.000
_refine_ls_structure_factor_coef Fsqd
_refine_ls_weighting_details 'calc w = 1/[\s^2^(Fo^2^)+(0.0461P)^2^+2.0757P] where P = (Fo^2^+2Fc^2^)/3'
_refine_ls_weighting_scheme calc
_refine_ls_wR_factor_gt 0.085
_refine_ls_wR_factor_ref 0.090
_reflns_number_gt 1605
_reflns_number_total 1783
_reflns_threshold_expression I>2\s(I)
_cod_data_source_file hb6285.cif
_cod_data_source_block I
_cod_original_cell_volume 1552.5(3)
_cod_original_sg_symbol_H-M 'C 2/c'
_cod_database_code 2207239

loop_
_symmetry_equiv_pos_as_xyz
'x, y, z'
'x, -y, z+1/2'
'x+1/2, y+1/2, z'
'x+1/2, -y+1/2, z+1/2'
'-x, -y, -z'
'-x, y, -z-1/2'
'-x+1/2, -y+1/2, -z'
'-x+1/2, y+1/2, -z-1/2'

loop_
_atom_site_label
_atom_site_fract_x
_atom_site_fract_y
_atom_site_fract_z
_atom_site_U_iso_or_equiv
_atom_site_adp_type
_atom_site_calc_flag
_atom_site_refinement_flags
_atom_site_occupancy
_atom_site_type_symbol
Sn1 0.5000 0.31592(2) 0.7500 0.03530(10) Uani d S 1 Sn
O1 0.3843(3) 0.1928(2) 0.7912(2) 0.0450(10) Uani d . 1 O
O2 0.2041(4) 0.1282(2) 0.8507(2) 0.0540(10) Uani d . 1 O
O3 0.0206(4) 0.2426(3) 0.9105(3) 0.0580(10) Uani d D 1 O
N1 0.2965(3) 0.3797(2) 0.8200(2) 0.0360(10) Uani d . 1 N
C1 0.6480(5) 0.3574(4) 0.8992(3) 0.0510(10) Uani d D 1 C
C2 0.2568(5) 0.4726(3) 0.8332(3) 0.0430(10) Uani d D 1 C
C3 0.1368(5) 0.4939(3) 0.8724(3) 0.0490(10) Uani d D 1 C
C4 0.0575(4) 0.4174(3) 0.8988(3) 0.0460(10) Uani d D 1 C
C5 0.0983(4) 0.3187(3) 0.8857(3) 0.0380(10) Uani d . 1 C
C6 0.2198(4) 0.3036(2) 0.8456(2) 0.0320(10) Uani d . 1 C
C7 0.2714(4) 0.2009(3) 0.8285(3) 0.0380(10) Uani d . 1 C
H3o 0.061(6) 0.189(2) 0.898(5) 0.07(2) Uiso d D 1 H
H2 0.311(4) 0.525(2) 0.813(3) 0.050(10) Uiso d D 1 H
H3 0.111(4) 0.5620(10) 0.878(3) 0.040(10) Uiso d D 1 H
H4 -0.029(3) 0.430(3) 0.922(3) 0.050(10) Uiso d D 1 H
H11 0.605(4) 0.340(3) 0.953(2) 0.060(10) Uiso d D 1 H
H12 0.661(4) 0.4280(10) 0.897(4) 0.09(2) Uiso d D 1 H
H13 0.743(2) 0.325(2) 0.911(3) 0.050(10) Uiso d D 1 H

loop_
_atom_site_aniso_label
_atom_site_aniso_U_11
_atom_site_aniso_U_22
_atom_site_aniso_U_33
_atom_site_aniso_U_12
_atom_site_aniso_U_13
_atom_site_aniso_U_23
Sn1 0.0377(2) 0.0309(2) 0.0399(2) 0.000 0.01580(10) 0.000
O1 0.050(2) 0.0290(10) 0.066(2) 0.0060(10) 0.0310(10) 0.0000(10)
O2 0.067(2) 0.037(2) 0.069(2) -0.0080(10) 0.037(2) 0.0020(10)
O3 0.056(2) 0.063(2) 0.069(2) -0.009(2) 0.040(2) 0.000(2)
N1 0.0370(10) 0.035(2) 0.0370(10) 0.003(12) 0.0140(10) 0.0030(10)
C1 0.048(2) 0.066(3) 0.036(2) -0.002(2) 0.012(2) 0.001(2)
C2 0.052(2) 0.035(2) 0.042(2) 0.001(2) 0.014(2) 0.003(2)
C3 0.056(2) 0.045(2) 0.042(2) 0.016(2) 0.010(2) -0.006(2)
C4 0.041(2) 0.061(3) 0.039(2) 0.012(2) 0.014(2) -0.008(2)
C5 0.037(2) 0.051(2) 0.028(2) -0.001(2) 0.0100(10) -0.0020(10)
C6 0.030(2) 0.038(2) 0.0250(10) 0.0010(10) 0.0070(10) -0.0010(10)
C7 0.042(2) 0.036(2) 0.039(2) -0.0030(10) 0.018(2) 0.0000(10)

loop_
_atom_type_symbol
_atom_type_description
_atom_type_scat_dispersion_real
_atom_type_scat_dispersion_imag
_atom_type_scat_source
C C 0.0033 0.0016 'International Tables Vol C Tables 4.2.6.8 and 6.1.1.4'
H H 0.0000 0.0000 'International Tables Vol C Tables 4.2.6.8 and 6.1.1.4'
N N 0.0061 0.0033 'International Tables Vol C Tables 4.2.6.8 and 6.1.1.4'
O O 0.0106 0.0060 'International Tables Vol C Tables 4.2.6.8 and 6.1.1.4'
Sn Sn -0.6537 1.4246 'International Tables Vol C Tables 4.2.6.8 and 6.1.1.4'

loop_
_geom_angle_atom_site_label_1
_geom_angle_atom_site_label_2
_geom_angle_atom_site_label_3
_geom_angle_site_symmetry_1
_geom_angle_site_symmetry_3
_geom_angle
_geom_angle_publ_flag
C1 Sn1 C1 . 6_657 149.4(3) yes
C1 Sn1 O1 . . 101.4(2) yes
C1 Sn1 O1 . 6_657 102.2(2) yes
C1 Sn1 N1 . . 84.70(10) yes
C1 Sn1 N1 . 6_657 84.90(10) yes
C1 Sn1 O1 6_657 . 102.2(2) no
C1 Sn1 O1 6_657 6_657 101.4(2) no
C1 Sn1 N1 6_657 6_657 84.70(10) no
C1 Sn1 N1 6_657 . 84.90(10) no
N1 Sn1 N1 . 6_657 139.90(10) yes
N1 Sn1 O1 . . 70.90(10) yes
N1 Sn1 O1 . 6_657 149.20(10) yes
N1 Sn1 O1 6_657 . 149.20(10) no
N1 Sn1 O1 6_657 6_657 70.90(10) no
O1 Sn1 O1 . 6_657 78.30(10) yes
C7 O1 Sn1 . . 124.3(2) no
C2 N1 C6 . . 119.4(3) no
C2 N1 Sn1 . . 130.0(3) no
C6 N1 Sn1 . . 110.6(2) no
N1 C2 C3 . . 121.8(4) no
C4 C3 C2 . . 119.6(4) no
C3 C4 C5 . . 119.3(3) no
O3 C5 C6 . . 122.3(3) no
O3 C5 C4 . . 120.0(3) no
C6 C5 C4 . . 117.6(3) no
N1 C6 C5 . . 122.3(3) no
N1 C6 C7 . . 116.3(3) no
C5 C6 C7 . . 121.5(3) no
O2 C7 O1 . . 123.3(3) no
O2 C7 C6 . . 118.7(3) no
O1 C7 C6 . . 117.9(3) no
C5 O3 H3o . . 107(4) no
Sn1 C1 H11 . . 110(3) no
Sn1 C1 H12 . . 106(3) no
H11 C1 H12 . . 111(2) no
Sn1 C1 H13 . . 110(3) no
H11 C1 H13 . . 110(2) no
H12 C1 H13 . . 110(2) no
N1 C2 H2 . . 118(3) no
C3 C2 H2 . . 120(3) no
C4 C3 H3 . . 122(2) no
C2 C3 H3 . . 118(2) no
C3 C4 H4 . . 121(3) no
C5 C4 H4 . . 119(3) no

loop_
_geom_bond_atom_site_label_1
_geom_bond_atom_site_label_2
_geom_bond_site_symmetry_2
_geom_bond_distance
_geom_bond_publ_flag
Sn1 C1 . 2.102(4) yes
Sn1 C1 6_657 2.102(4) yes
Sn1 N1 . 2.485(3) yes
Sn1 N1 6_657 2.485(3) yes
Sn1 O1 . 2.120(3) yes
Sn1 O1 6_657 2.120(3) yes
O1 C7 . 1.286(5) no
O2 C7 . 1.236(4) no
O3 C5 . 1.341(5) no
N1 C2 . 1.321(5) no
N1 C6 . 1.340(4) no
C2 C3 . 1.388(6) no
C3 C4 . 1.363(7) no
C4 C5 . 1.397(6) no
C5 C6 . 1.394(5) no
C6 C7 . 1.492(5) no
O3 H3o . 0.850(10) no
C1 H11 . 0.940(10) no
C1 H12 . 0.950(10) no
C1 H13 . 0.950(10) no
C2 H2 . 0.950(10) no
C3 H3 . 0.950(10) no
C4 H4 . 0.950(10) no

loop_
_geom_hbond_atom_site_label_D
_geom_hbond_atom_site_label_H
_geom_hbond_atom_site_label_A
_geom_hbond_distance_DH
_geom_hbond_distance_HA
_geom_hbond_distance_DA
_geom_hbond_angle_DHA
_geom_hbond_publ_flag
O3 H3o O2 0.850(10) 1.82(3) 2.578(5) 149(6) yes

loop_
_geom_torsion_atom_site_label_1
_geom_torsion_atom_site_label_2
_geom_torsion_atom_site_label_3
_geom_torsion_atom_site_label_4
_geom_torsion_site_symmetry_1
_geom_torsion
_geom_torsion_publ_flag
C1 Sn1 O1 C7 . 81.3(3) no
C1 Sn1 O1 C7 6_657 -79.1(3) no
O1 Sn1 O1 C7 6_657 -178.4(4) no
N1 Sn1 O1 C7 6_657 -179.5(2) no
N1 Sn1 O1 C7 . 1.0(3) no
C1 Sn1 N1 C2 . 75.9(3) no
C1 Sn1 N1 C2 6_657 -75.3(3) no
O1 Sn1 N1 C2 . 179.9(3) no
O1 Sn1 N1 C2 6_657 -179.0(3) no
N1 Sn1 N1 C2 6_657 0.3(3) no
C1 Sn1 N1 C6 . -104.7(2) no
C1 Sn1 N1 C6 6_657 104.1(3) no
O1 Sn1 N1 C6 . -0.8(2) no
O1 Sn1 N1 C6 6_657 0.4(3) no
N1 Sn1 N1 C6 6_657 179.6(2) no
C6 N1 C2 C3 . -0.4(5) no
Sn1 N1 C2 C3 . 178.9(3) no
N1 C2 C3 C4 . 0.4(6) no
C2 C3 C4 C5 . -0.2(6) no
C3 C4 C5 O3 . -179.4(3) no
C3 C4 C5 C6 . 0.0(5) no
C2 N1 C6 C5 . 0.2(5) no
Sn1 N1 C6 C5 . -179.2(2) no
C2 N1 C6 C7 . 180.0(3) no
Sn1 N1 C6 C7 . 0.6(3) no
O3 C5 C6 N1 . 179.4(3) no
C4 C5 C6 N1 . -0.1(5) no
O3 C5 C6 C7 . -0.4(5) no
C4 C5 C6 C7 . -179.8(3) no
Sn1 O1 C7 O2 . 179.0(3) no
Sn1 O1 C7 C6 . -1.1(5) no
N1 C6 C7 O2 . -179.9(3) no
C5 C6 C7 O2 . -0.1(5) no
N1 C6 C7 O1 . 0.2(5) no
C5 C6 C7 O1 . 180.0(3) no
